data_1000201
loop_
_publ_author_name
'de Kozak, A'
'Leblanc, M'
'Samouel, M'
'Ferey, G'
'de Pape, R'

_publ_section_title 'Structure Crystalline de Ba~2~ Co Fe F~9~'
_journal_coden_ASTM RVCMA8
_journal_name_full 'Revue de Chimie Minerale'
_journal_page_first 659
_journal_page_last 666
_journal_volume 18
_journal_year 1981
_chemical_formula_structural 'Ba2 Co Fe F9'
_chemical_formula_sum 'Ba2 Co F9 Fe'
_chemical_name_systematic 'Dibarium cobalt(II) iron(III) fluoride'
_space_group_IT_number 14
_symmetry_cell_setting monoclinic
_symmetry_Int_Tables_number 14
_symmetry_space_group_name_Hall '-P 2yn'
_symmetry_space_group_name_H-M 'P 1 21/n 1'
_cell_angle_alpha 90
_cell_angle_beta 90.87(10)
_cell_angle_gamma 90
_cell_formula_units_Z 4
_cell_length_a 7.486(3)
_cell_length_b 17.757(6)
_cell_length_c 5.687(2)
_cell_volume 755.9
_refine_ls_R_factor_all 0.089
_cod_database_code 1000201

loop_
_symmetry_equiv_pos_as_xyz
x,y,z
1/2+x,1/2-y,1/2+z
-x,-y,-z
1/2-x,1/2+y,1/2-z

loop_
_atom_site_aniso_label
_atom_site_aniso_U_11
_atom_site_aniso_U_12
_atom_site_aniso_U_13
_atom_site_aniso_U_22
_atom_site_aniso_U_23
_atom_site_aniso_U_33
Ba1 0.0089(28) 0.0036(14) 0.0054(199) 0.0100(28) -0.0035(17) 0.0274(31)
Ba2 0.0082(23) -0.0006(16) 0.0038(16) 0.0065(24) 0.0005(15) 0.0423(28)
Co1 0.0043(40) -0.0019(32) 0.0025(32) 0.0072(46) 0.0037(30) 0.0200(49)
Fe1 0.0034(41) 0.0026(36) 0.0028(33) 0.0039(42) -0.0011(31) 0.0258(50)

loop_
_atom_site_label
_atom_site_type_symbol
_atom_site_symmetry_multiplicity
_atom_site_Wyckoff_symbol
_atom_site_fract_x
_atom_site_fract_y
_atom_site_fract_z
_atom_site_occupancy
_atom_site_attached_hydrogens
_atom_site_calc_flag
Ba1 Ba2+ 4 e 0.1987(4) 0.0370(2) 0.2463(6) 1. 0 d
Ba2 Ba2+ 4 e 0.4277(4) 0.2822(2) 0.2288(7) 1. 0 d
Co1 Co2+ 4 e 0.7278(8) 0.0865(4) 0.2661(13) 1. 0 d
Fe1 Fe3+ 4 e 0.9104(9) 0.3738(4) 0.2632(14) 1. 0 d
F1 F1- 4 e 0.4099(33) 0.4143(15) 0.5066(47) 1. 0 d
F2 F1- 4 e 0.7049(42) 0.1936(20) 0.3091(58) 1. 0 d
F3 F1- 4 e 0.0654(37) 0.2907(17) 0.3060(55) 1. 0 d
F4 F1- 4 e 0.7570(37) 0.4689(15) 0.2451(50) 1. 0 d
F5 F1- 4 e 0.9190(36) 0.0797(17) 0.5083(52) 1. 0 d
F6 F1- 4 e 0.2752(39) 0.1695(17) 0.5017(51) 1. 0 d
F7 F1- 4 e 0.7459(42) 0.3348(18) 0.4758(56) 1. 0 d
F8 F1- 4 e 0.5295(39) 0.0745(1) 0.0358(56) 1. 0 d
F9 F1- 4 e 0.0672(43) 0.4254(20) 0.0579(61) 1. 0 d

loop_
_atom_type_symbol
_atom_type_oxidation_number
Ba2+ 2.000
Co2+ 2.000
Fe3+ 3.000
F1- -1.000
